data_1565912
loop_
_publ_author_name
'Li, Long-Hai'
'Wei, Hao-Zhao'
'Wei, Yin'
'Shi, Min'

_publ_section_title
;
 The Morita--Baylis--Hillman reaction for non-electron-deficient olefins
 enabled by photoredox catalysis
;
_journal_issue 5
_journal_name_full 'Chemical Science'
_journal_page_first 1478
_journal_page_last 1483
_journal_paper_doi 10.1039/D1SC06784B
_journal_volume 13
_journal_year 2022
_chemical_formula_sum 'C22 H23 N O2'
_chemical_formula_weight 333.41
_space_group_crystal_system monoclinic
_space_group_IT_number 14
_space_group_name_Hall '-P 2ybc'
_space_group_name_H-M_alt 'P 1 21/c 1'
_atom_sites_solution_hydrogens geom
_audit_creation_method SHELXL-2013
_audit_update_record
;
2021-01-13 deposited with the CCDC.	2021-12-20 downloaded from the CCDC.
;
_cell_angle_alpha 90
_cell_angle_beta 92.9320(10)
_cell_angle_gamma 90
_cell_formula_units_Z 4
_cell_length_a 11.9170(3)
_cell_length_b 7.3388(2)
_cell_length_c 20.1019(5)
_cell_measurement_reflns_used 9966
_cell_measurement_temperature 293(2)
_cell_measurement_theta_max 54.837
_cell_measurement_theta_min 5.911
_cell_volume 1755.74(8)
_computing_cell_refinement 'Bruker SAINT'
_computing_data_collection 'Bruker APEX2'
_computing_data_reduction 'Bruker SAINT'
_computing_molecular_graphics 'Bruker SHELXTL'
_computing_publication_material 'Bruker SHELXTL'
_computing_structure_refinement 'SHELXL-2013 (Sheldrick, 2013)'
_computing_structure_solution 'SHELXS-97 (Sheldrick 2008)'
_diffrn_ambient_temperature 293(2)
_diffrn_measured_fraction_theta_full 0.994
_diffrn_measured_fraction_theta_max 0.994
_diffrn_measurement_device_type 'Bruker APEX-II CCD'
_diffrn_measurement_method '\f and \w scans'
_diffrn_radiation_type MoK\a
_diffrn_radiation_wavelength 0.71073
_diffrn_reflns_av_R_equivalents 0.0376
_diffrn_reflns_av_unetI/netI 0.0216
_diffrn_reflns_Laue_measured_fraction_full 0.994
_diffrn_reflns_Laue_measured_fraction_max 0.994
_diffrn_reflns_limit_h_max 13
_diffrn_reflns_limit_h_min -14
_diffrn_reflns_limit_k_max 8
_diffrn_reflns_limit_k_min -8
_diffrn_reflns_limit_l_max 24
_diffrn_reflns_limit_l_min -24
_diffrn_reflns_number 24744
_diffrn_reflns_point_group_measured_fraction_full 0.994
_diffrn_reflns_point_group_measured_fraction_max 0.994
_diffrn_reflns_theta_full 25.242
_diffrn_reflns_theta_max 25.494
_diffrn_reflns_theta_min 2.721
_exptl_absorpt_coefficient_mu 0.080
_exptl_absorpt_correction_T_max 0.7456
_exptl_absorpt_correction_T_min 0.6134
_exptl_absorpt_correction_type multi-scan
_exptl_absorpt_process_details sadabs
_exptl_crystal_colour colorless
_exptl_crystal_density_diffrn 1.261
_exptl_crystal_description prismatic
_exptl_crystal_F_000 712
_exptl_crystal_size_max 0.200
_exptl_crystal_size_mid 0.150
_exptl_crystal_size_min 0.130
_refine_diff_density_max 0.556
_refine_diff_density_min -0.252
_refine_diff_density_rms 0.034
_refine_ls_extinction_coef 0.028(5)
_refine_ls_extinction_expression Fc^*^=kFc[1+0.001xFc^2^\l^3^/sin(2\q)]^-1/4^
_refine_ls_extinction_method SHELXL
_refine_ls_goodness_of_fit_ref 1.041
_refine_ls_hydrogen_treatment constr
_refine_ls_matrix_type full
_refine_ls_number_parameters 228
_refine_ls_number_reflns 3232
_refine_ls_number_restraints 0
_refine_ls_restrained_S_all 1.041
_refine_ls_R_factor_all 0.0543
_refine_ls_R_factor_gt 0.0462
_refine_ls_shift/su_max 0.000
_refine_ls_shift/su_mean 0.000
_refine_ls_structure_factor_coef Fsqd
_refine_ls_weighting_details 'w=1/[\s^2^(Fo^2^)+(0.0555P)^2^+0.6939P] where P=(Fo^2^+2Fc^2^)/3'
_refine_ls_weighting_scheme calc
_refine_ls_wR_factor_gt 0.1176
_refine_ls_wR_factor_ref 0.1260
_reflns_Friedel_coverage 0.000
_reflns_number_gt 2781
_reflns_number_total 3232
_reflns_threshold_expression 'I > 2\s(I)'
_cod_data_source_file d1sc06784b2.cif
_cod_data_source_block mo_d8v21021_0m
_cod_depositor_comments 'Adding full bibliography for 1565910--1565913.cif.'
_cod_original_sg_symbol_H-M 'P 21/c'
_cod_database_code 1565912
_shelx_space_group_comment
; 
The symmetry employed for this shelxl refinement is uniquely defined 
by the following loop, which should always be used as a source of 
symmetry information in preference to the above space-group names. 
They are only intended as comments. 
;
_shelx_estimated_absorpt_t_min 0.984
_shelx_estimated_absorpt_t_max 0.990
_shelxl_version_number 2013-4

loop_
_space_group_symop_operation_xyz
'x, y, z'
'-x, y+1/2, -z+1/2'
'-x, -y, -z'
'x, -y-1/2, z-1/2'

loop_
_atom_site_label
_atom_site_type_symbol
_atom_site_fract_x
_atom_site_fract_y
_atom_site_fract_z
_atom_site_U_iso_or_equiv
_atom_site_adp_type
_atom_site_occupancy
_atom_site_site_symmetry_order
_atom_site_calc_flag
_atom_site_refinement_flags_posn
_atom_site_refinement_flags_adp
_atom_site_refinement_flags_occupancy
_atom_site_disorder_assembly
_atom_site_disorder_group
O1 O 0.43740(10) 0.73667(17) 0.48214(6) 0.0530(3) Uani 1 1 d . . . . .
O2 O 0.68598(9) 1.04826(15) 0.60994(6) 0.0440(3) Uani 1 1 d . . . . .
H2 H 0.6519 1.1208 0.5853 0.066 Uiso 1 1 calc R U . . .
N1 N 0.56076(10) 0.80967(18) 0.57123(6) 0.0383(3) Uani 1 1 d . . . . .
C1 C 0.53026(14) 0.7827(2) 0.50517(8) 0.0411(4) Uani 1 1 d . . . . .
C2 C 0.62924(15) 0.8243(2) 0.46705(8) 0.0441(4) Uani 1 1 d . . . . .
C3 C 0.64026(18) 0.8205(3) 0.39879(9) 0.0574(5) Uani 1 1 d . . . . .
H3 H 0.5814 0.7826 0.3699 0.069 Uiso 1 1 calc R U . . .
C4 C 0.7412(2) 0.8747(3) 0.37519(10) 0.0684(6) Uani 1 1 d . . . . .
H4 H 0.7511 0.8727 0.3296 0.082 Uiso 1 1 calc R U . . .
C5 C 0.82854(19) 0.9322(3) 0.41831(11) 0.0686(6) Uani 1 1 d . . . . .
H5 H 0.8958 0.9692 0.4011 0.082 Uiso 1 1 calc R U . . .
C6 C 0.81758(16) 0.9356(3) 0.48698(10) 0.0550(5) Uani 1 1 d . . . . .
H6 H 0.8760 0.9747 0.5160 0.066 Uiso 1 1 calc R U . . .
C7 C 0.71619(14) 0.8782(2) 0.51018(8) 0.0421(4) Uani 1 1 d . . . . .
C8 C 0.68007(12) 0.8736(2) 0.58142(8) 0.0379(4) Uani 1 1 d . . . . .
C9 C 0.74976(12) 0.7401(2) 0.62435(8) 0.0390(4) Uani 1 1 d . . . . .
C10 C 0.82045(14) 0.7999(3) 0.67274(8) 0.0466(4) Uani 1 1 d . . . . .
H10 H 0.8212 0.9242 0.6817 0.056 Uiso 1 1 calc R U . . .
C11 C 0.89902(16) 0.6809(3) 0.71386(9) 0.0580(5) Uani 1 1 d . . . . .
H11A H 0.8656 0.5612 0.7178 0.070 Uiso 1 1 calc R U . . .
H11B H 0.9089 0.7320 0.7583 0.070 Uiso 1 1 calc R U . . .
C12 C 1.01424(16) 0.6609(4) 0.68430(11) 0.0694(6) Uani 1 1 d . . . . .
H12A H 1.0534 0.7764 0.6890 0.083 Uiso 1 1 calc R U . . .
H12B H 1.0573 0.5715 0.7103 0.083 Uiso 1 1 calc R U . . .
C13 C 1.01233(17) 0.6040(4) 0.61117(12) 0.0785(7) Uani 1 1 d . . . . .
H13A H 0.9829 0.7049 0.5844 0.094 Uiso 1 1 calc R U . . .
H13B H 1.0892 0.5838 0.5992 0.094 Uiso 1 1 calc R U . . .
C14 C 0.94508(18) 0.4368(4) 0.59259(14) 0.0808(7) Uani 1 1 d . . . . .
H14A H 0.9384 0.3643 0.6325 0.097 Uiso 1 1 calc R U . . .
H14B H 0.9878 0.3656 0.5621 0.097 Uiso 1 1 calc R U . . .
C15 C 0.82681(16) 0.4646(3) 0.56066(10) 0.0565(5) Uani 1 1 d . . . . .
H15A H 0.8324 0.5460 0.5230 0.068 Uiso 1 1 calc R U . . .
H15B H 0.8001 0.3481 0.5434 0.068 Uiso 1 1 calc R U . . .
C16 C 0.73817(14) 0.5414(2) 0.60563(9) 0.0477(4) Uani 1 1 d . . . . .
H16A H 0.6648 0.5237 0.5834 0.057 Uiso 1 1 calc R U . . .
H16B H 0.7401 0.4702 0.6463 0.057 Uiso 1 1 calc R U . . .
C17 C 0.49013(12) 0.7765(2) 0.62520(8) 0.0385(4) Uani 1 1 d . . . . .
C18 C 0.39931(14) 0.6581(2) 0.61803(9) 0.0487(4) Uani 1 1 d . . . . .
H18 H 0.3853 0.5952 0.5783 0.058 Uiso 1 1 calc R U . . .
C19 C 0.32983(15) 0.6345(3) 0.67052(10) 0.0586(5) Uani 1 1 d . . . . .
H19 H 0.2692 0.5551 0.6656 0.070 Uiso 1 1 calc R U . . .
C20 C 0.34852(16) 0.7256(3) 0.72963(10) 0.0567(5) Uani 1 1 d . . . . .
H20 H 0.3000 0.7110 0.7640 0.068 Uiso 1 1 calc R U . . .
C21 C 0.43968(16) 0.8382(3) 0.73712(9) 0.0560(5) Uani 1 1 d . . . . .
H21 H 0.4538 0.8987 0.7773 0.067 Uiso 1 1 calc R U . . .
C22 C 0.51111(14) 0.8635(3) 0.68593(8) 0.0487(4) Uani 1 1 d . . . . .
H22 H 0.5734 0.9390 0.6921 0.058 Uiso 1 1 calc R U . . .

loop_
_atom_site_aniso_label
_atom_site_aniso_U_11
_atom_site_aniso_U_22
_atom_site_aniso_U_33
_atom_site_aniso_U_23
_atom_site_aniso_U_13
_atom_site_aniso_U_12
O1 0.0539(7) 0.0511(7) 0.0520(7) -0.0025(6) -0.0156(6) -0.0084(6)
O2 0.0464(7) 0.0359(6) 0.0491(7) -0.0051(5) -0.0042(5) -0.0024(5)
N1 0.0350(7) 0.0412(7) 0.0385(7) -0.0051(5) -0.0001(5) -0.0021(5)
C1 0.0471(9) 0.0336(8) 0.0419(8) -0.0038(7) -0.0057(7) 0.0019(7)
C2 0.0551(10) 0.0351(8) 0.0421(9) -0.0023(7) 0.0033(7) 0.0050(7)
C3 0.0814(14) 0.0491(10) 0.0421(9) -0.0031(8) 0.0057(9) 0.0120(10)
C4 0.0938(16) 0.0650(13) 0.0484(11) 0.0082(10) 0.0242(11) 0.0212(12)
C5 0.0710(13) 0.0626(13) 0.0753(14) 0.0218(11) 0.0337(11) 0.0153(11)
C6 0.0512(10) 0.0518(10) 0.0628(11) 0.0112(9) 0.0123(8) 0.0025(8)
C7 0.0454(9) 0.0359(8) 0.0454(9) 0.0029(7) 0.0070(7) 0.0043(7)
C8 0.0347(8) 0.0364(8) 0.0426(8) -0.0041(6) 0.0007(6) -0.0039(6)
C9 0.0330(8) 0.0413(9) 0.0429(8) 0.0010(7) 0.0047(6) -0.0021(6)
C10 0.0437(9) 0.0518(10) 0.0440(9) -0.0024(7) -0.0007(7) 0.0003(7)
C11 0.0548(11) 0.0707(13) 0.0476(10) 0.0064(9) -0.0077(8) 0.0008(9)
C12 0.0468(11) 0.0902(16) 0.0697(13) 0.0076(12) -0.0110(9) 0.0072(10)
C13 0.0453(11) 0.1039(19) 0.0869(16) 0.0005(14) 0.0084(10) 0.0050(12)
C14 0.0590(13) 0.0843(17) 0.1001(18) -0.0102(14) 0.0129(12) 0.0193(12)
C15 0.0570(11) 0.0437(10) 0.0688(12) -0.0066(9) 0.0040(9) 0.0028(8)
C16 0.0410(9) 0.0401(9) 0.0617(10) 0.0027(8) 0.0007(8) -0.0025(7)
C17 0.0349(8) 0.0366(8) 0.0439(8) 0.0028(7) 0.0021(6) 0.0034(6)
C18 0.0432(9) 0.0469(10) 0.0560(10) -0.0038(8) 0.0033(8) -0.0042(7)
C19 0.0417(9) 0.0585(11) 0.0762(13) 0.0086(10) 0.0098(9) -0.0068(8)
C20 0.0519(10) 0.0622(12) 0.0572(11) 0.0132(9) 0.0148(8) 0.0078(9)
C21 0.0589(11) 0.0661(12) 0.0433(9) 0.0020(9) 0.0066(8) 0.0035(9)
C22 0.0463(9) 0.0561(10) 0.0436(9) -0.0035(8) 0.0016(7) -0.0057(8)

loop_
_atom_type_symbol
_atom_type_description
_atom_type_scat_dispersion_real
_atom_type_scat_dispersion_imag
_atom_type_scat_source
C C 0.0033 0.0016 'International Tables Vol C Tables 4.2.6.8 and 6.1.1.4'
H H 0.0000 0.0000 'International Tables Vol C Tables 4.2.6.8 and 6.1.1.4'
N N 0.0061 0.0033 'International Tables Vol C Tables 4.2.6.8 and 6.1.1.4'
O O 0.0106 0.0060 'International Tables Vol C Tables 4.2.6.8 and 6.1.1.4'

loop_
_geom_angle_atom_site_label_1
_geom_angle_atom_site_label_2
_geom_angle_atom_site_label_3
_geom_angle
_geom_angle_site_symmetry_1
_geom_angle_site_symmetry_3
_geom_angle_publ_flag
C8 O2 H2 109.5 . . ?
C1 N1 C17 124.97(13) . . ?
C1 N1 C8 112.27(13) . . ?
C17 N1 C8 122.73(12) . . ?
O1 C1 N1 126.49(16) . . ?
O1 C1 C2 126.38(15) . . ?
N1 C1 C2 107.11(13) . . ?
C7 C2 C3 121.59(17) . . ?
C7 C2 C1 109.25(14) . . ?
C3 C2 C1 129.12(17) . . ?
C4 C3 C2 117.72(19) . . ?
C4 C3 H3 121.1 . . ?
C2 C3 H3 121.1 . . ?
C3 C4 C5 120.98(18) . . ?
C3 C4 H4 119.5 . . ?
C5 C4 H4 119.5 . . ?
C4 C5 C6 121.32(19) . . ?
C4 C5 H5 119.3 . . ?
C6 C5 H5 119.3 . . ?
C7 C6 C5 117.16(19) . . ?
C7 C6 H6 121.4 . . ?
C5 C6 H6 121.4 . . ?
C2 C7 C6 121.22(16) . . ?
C2 C7 C8 110.36(14) . . ?
C6 C7 C8 128.34(16) . . ?
O2 C8 N1 111.62(12) . . ?
O2 C8 C7 110.76(13) . . ?
N1 C8 C7 101.00(12) . . ?
O2 C8 C9 109.94(12) . . ?
N1 C8 C9 111.18(12) . . ?
C7 C8 C9 112.11(13) . . ?
C10 C9 C16 123.20(15) . . ?
C10 C9 C8 120.62(15) . . ?
C16 C9 C8 116.08(13) . . ?
C9 C10 C11 124.53(17) . . ?
C9 C10 H10 117.7 . . ?
C11 C10 H10 117.7 . . ?
C10 C11 C12 112.93(16) . . ?
C10 C11 H11A 109.0 . . ?
C12 C11 H11A 109.0 . . ?
C10 C11 H11B 109.0 . . ?
C12 C11 H11B 109.0 . . ?
H11A C11 H11B 107.8 . . ?
C13 C12 C11 115.49(16) . . ?
C13 C12 H12A 108.4 . . ?
C11 C12 H12A 108.4 . . ?
C13 C12 H12B 108.4 . . ?
C11 C12 H12B 108.4 . . ?
H12A C12 H12B 107.5 . . ?
C14 C13 C12 116.4(2) . . ?
C14 C13 H13A 108.2 . . ?
C12 C13 H13A 108.2 . . ?
C14 C13 H13B 108.2 . . ?
C12 C13 H13B 108.2 . . ?
H13A C13 H13B 107.3 . . ?
C13 C14 C15 117.6(2) . . ?
C13 C14 H14A 107.9 . . ?
C15 C14 H14A 107.9 . . ?
C13 C14 H14B 107.9 . . ?
C15 C14 H14B 107.9 . . ?
H14A C14 H14B 107.2 . . ?
C16 C15 C14 116.67(17) . . ?
C16 C15 H15A 108.1 . . ?
C14 C15 H15A 108.1 . . ?
C16 C15 H15B 108.1 . . ?
C14 C15 H15B 108.1 . . ?
H15A C15 H15B 107.3 . . ?
C9 C16 C15 116.41(14) . . ?
C9 C16 H16A 108.2 . . ?
C15 C16 H16A 108.2 . . ?
C9 C16 H16B 108.2 . . ?
C15 C16 H16B 108.2 . . ?
H16A C16 H16B 107.3 . . ?
C22 C17 C18 118.87(16) . . ?
C22 C17 N1 120.19(14) . . ?
C18 C17 N1 120.94(15) . . ?
C19 C18 C17 119.46(17) . . ?
C19 C18 H18 120.3 . . ?
C17 C18 H18 120.3 . . ?
C20 C19 C18 121.48(18) . . ?
C20 C19 H19 119.3 . . ?
C18 C19 H19 119.3 . . ?
C21 C20 C19 118.88(17) . . ?
C21 C20 H20 120.6 . . ?
C19 C20 H20 120.6 . . ?
C20 C21 C22 121.04(18) . . ?
C20 C21 H21 119.5 . . ?
C22 C21 H21 119.5 . . ?
C21 C22 C17 120.20(17) . . ?
C21 C22 H22 119.9 . . ?
C17 C22 H22 119.9 . . ?

loop_
_geom_bond_atom_site_label_1
_geom_bond_atom_site_label_2
_geom_bond_distance
_geom_bond_site_symmetry_2
_geom_bond_publ_flag
O1 C1 1.2250(19) . ?
O2 C8 1.4043(19) . ?
O2 H2 0.8200 . ?
N1 C1 1.373(2) . ?
N1 C17 1.428(2) . ?
N1 C8 1.5013(19) . ?
C1 C2 1.471(2) . ?
C2 C7 1.375(2) . ?
C2 C3 1.385(2) . ?
C3 C4 1.374(3) . ?
C3 H3 0.9300 . ?
C4 C5 1.386(3) . ?
C4 H4 0.9300 . ?
C5 C6 1.393(3) . ?
C5 H5 0.9300 . ?
C6 C7 1.383(2) . ?
C6 H6 0.9300 . ?
C7 C8 1.517(2) . ?
C8 C9 1.524(2) . ?
C9 C10 1.328(2) . ?
C9 C16 1.511(2) . ?
C10 C11 1.498(2) . ?
C10 H10 0.9300 . ?
C11 C12 1.531(3) . ?
C11 H11A 0.9700 . ?
C11 H11B 0.9700 . ?
C12 C13 1.527(3) . ?
C12 H12A 0.9700 . ?
C12 H12B 0.9700 . ?
C13 C14 1.502(4) . ?
C13 H13A 0.9700 . ?
C13 H13B 0.9700 . ?
C14 C15 1.532(3) . ?
C14 H14A 0.9700 . ?
C14 H14B 0.9700 . ?
C15 C16 1.532(3) . ?
C15 H15A 0.9700 . ?
C15 H15B 0.9700 . ?
C16 H16A 0.9700 . ?
C16 H16B 0.9700 . ?
C17 C22 1.389(2) . ?
C17 C18 1.390(2) . ?
C18 C19 1.385(3) . ?
C18 H18 0.9300 . ?
C19 C20 1.372(3) . ?
C19 H19 0.9300 . ?
C20 C21 1.367(3) . ?
C20 H20 0.9300 . ?
C21 C22 1.381(2) . ?
C21 H21 0.9300 . ?
C22 H22 0.9300 . ?

loop_
_geom_hbond_atom_site_label_D
_geom_hbond_atom_site_label_H
_geom_hbond_atom_site_label_A
_geom_hbond_distance_DH
_geom_hbond_distance_HA
_geom_hbond_distance_DA
_geom_hbond_angle_DHA
_geom_hbond_site_symmetry_A
C22 H22 O2 0.93 2.32 2.973(2) 126.6 .
C18 H18 O1 0.93 2.31 2.851(2) 116.9 .
O2 H2 O1 0.82 1.98 2.7929(16) 171.3 3_676

loop_
_geom_torsion_atom_site_label_1
_geom_torsion_atom_site_label_2
_geom_torsion_atom_site_label_3
_geom_torsion_atom_site_label_4
_geom_torsion
_geom_torsion_site_symmetry_1
_geom_torsion_site_symmetry_2
_geom_torsion_site_symmetry_3
_geom_torsion_site_symmetry_4
_geom_torsion_publ_flag
C17 N1 C1 O1 4.4(3) . . . . ?
C8 N1 C1 O1 -177.45(15) . . . . ?
C17 N1 C1 C2 -177.13(14) . . . . ?
C8 N1 C1 C2 1.04(17) . . . . ?
O1 C1 C2 C7 177.41(16) . . . . ?
N1 C1 C2 C7 -1.08(18) . . . . ?
O1 C1 C2 C3 -0.3(3) . . . . ?
N1 C1 C2 C3 -178.79(17) . . . . ?
C7 C2 C3 C4 -0.7(3) . . . . ?
C1 C2 C3 C4 176.77(17) . . . . ?
C2 C3 C4 C5 -0.4(3) . . . . ?
C3 C4 C5 C6 0.6(3) . . . . ?
C4 C5 C6 C7 0.3(3) . . . . ?
C3 C2 C7 C6 1.7(3) . . . . ?
C1 C2 C7 C6 -176.24(15) . . . . ?
C3 C2 C7 C8 178.62(15) . . . . ?
C1 C2 C7 C8 0.70(18) . . . . ?
C5 C6 C7 C2 -1.5(3) . . . . ?
C5 C6 C7 C8 -177.80(16) . . . . ?
C1 N1 C8 O2 117.12(14) . . . . ?
C17 N1 C8 O2 -64.67(18) . . . . ?
C1 N1 C8 C7 -0.61(16) . . . . ?
C17 N1 C8 C7 177.60(13) . . . . ?
C1 N1 C8 C9 -119.72(14) . . . . ?
C17 N1 C8 C9 58.50(18) . . . . ?
C2 C7 C8 O2 -118.44(14) . . . . ?
C6 C7 C8 O2 58.2(2) . . . . ?
C2 C7 C8 N1 -0.09(16) . . . . ?
C6 C7 C8 N1 176.58(17) . . . . ?
C2 C7 C8 C9 118.35(15) . . . . ?
C6 C7 C8 C9 -65.0(2) . . . . ?
O2 C8 C9 C10 -12.1(2) . . . . ?
N1 C8 C9 C10 -136.26(15) . . . . ?
C7 C8 C9 C10 111.52(17) . . . . ?
O2 C8 C9 C16 171.37(13) . . . . ?
N1 C8 C9 C16 47.25(18) . . . . ?
C7 C8 C9 C16 -64.97(18) . . . . ?
C16 C9 C10 C11 1.4(3) . . . . ?
C8 C9 C10 C11 -174.86(15) . . . . ?
C9 C10 C11 C12 90.8(2) . . . . ?
C10 C11 C12 C13 -51.5(3) . . . . ?
C11 C12 C13 C14 -52.3(3) . . . . ?
C12 C13 C14 C15 99.4(3) . . . . ?
C13 C14 C15 C16 -69.3(3) . . . . ?
C10 C9 C16 C15 -80.7(2) . . . . ?
C8 C9 C16 C15 95.64(18) . . . . ?
C14 C15 C16 C9 72.1(2) . . . . ?
C1 N1 C17 C22 -157.62(16) . . . . ?
C8 N1 C17 C22 24.4(2) . . . . ?
C1 N1 C17 C18 22.1(2) . . . . ?
C8 N1 C17 C18 -155.91(15) . . . . ?
C22 C17 C18 C19 2.3(3) . . . . ?
N1 C17 C18 C19 -177.44(16) . . . . ?
C17 C18 C19 C20 0.0(3) . . . . ?
C18 C19 C20 C21 -1.8(3) . . . . ?
C19 C20 C21 C22 1.2(3) . . . . ?
C20 C21 C22 C17 1.1(3) . . . . ?
C18 C17 C22 C21 -2.8(3) . . . . ?
N1 C17 C22 C21 176.90(16) . . . . ?
